data_2005823
loop_
_publ_author_name
'Janetka, J. W.'
'Satyshur, K. A.'
'Rich, D. H.'

_publ_contact_author 'Daniel H. Rich'
_publ_section_title
;A Cyclic Side-Chain-Linked Biphenyl Ether Tripeptide:
 H~3~N^+^-<i>cyclo</i>-[Phe^(4{-^<i>O</i>)}-Phe-Phe^(3{-^<i>O</i>)}]-OMe.Cl^{-^}
;
_journal_issue 12
_journal_name_full 'Acta Crystallographica Section C'
_journal_page_first 3112
_journal_page_last 3114
_journal_paper_doi 10.1107/S0108270196009262
_journal_volume 52
_journal_year 1996
_chemical_formula_iupac 'C28 H30 N3 O5 + , Cl -'
_chemical_formula_sum 'C28 H30 Cl N3 O5'
_chemical_formula_weight 524.00
_space_group_IT_number 19
_symmetry_cell_setting orthorhombic
_symmetry_space_group_name_Hall 'P 2ac 2ab'
_symmetry_space_group_name_H-M 'P 21 21 21'
_cell_angle_alpha 90.00
_cell_angle_beta 90.00
_cell_angle_gamma 90.00
_cell_formula_units_Z 4
_cell_length_a 5.1536(2)
_cell_length_b 12.4441(3)
_cell_length_c 41.2592(11)
_cell_measurement_reflns_used 6198
_cell_measurement_temperature 133(2)
_cell_measurement_theta_max 26.0
_cell_measurement_theta_min 2.0
_cell_volume 2646.03(14)
_computing_cell_refinement 'SAINT (Siemens, 1995)'
_computing_data_collection 'SMART (Siemens, 1994)'
_computing_data_reduction SAINT
_computing_molecular_graphics SHELXTL
_computing_publication_material SHELXTL
_computing_structure_refinement SHELXTL
_computing_structure_solution 'SHELXTL (Sheldrick, 1994)'
_diffrn_ambient_temperature 133(2)
_diffrn_measurement_device 'Siemens P4-CCD'
_diffrn_measurement_method '\f scans'
_diffrn_radiation_monochromator graphite
_diffrn_radiation_source 'fine-focus sealed tube'
_diffrn_radiation_type MoK\a
_diffrn_radiation_wavelength 0.71073
_diffrn_reflns_av_R_equivalents 0.0462
_diffrn_reflns_av_sigmaI/netI 0.0462
_diffrn_reflns_limit_h_max 3
_diffrn_reflns_limit_h_min -6
_diffrn_reflns_limit_k_max 11
_diffrn_reflns_limit_k_min -14
_diffrn_reflns_limit_l_max 50
_diffrn_reflns_limit_l_min -48
_diffrn_reflns_number 10131
_diffrn_reflns_theta_max 26.06
_diffrn_reflns_theta_min 0.99
_diffrn_standards_decay_% 0
_diffrn_standards_interval_count 0
_diffrn_standards_interval_time 0
_diffrn_standards_number 0
_exptl_absorpt_coefficient_mu 0.187
_exptl_absorpt_correction_type none
_exptl_crystal_colour yellow
_exptl_crystal_density_diffrn 1.315
_exptl_crystal_density_meas ?
_exptl_crystal_density_method none
_exptl_crystal_description needle
_exptl_crystal_F_000 1104
_exptl_crystal_size_max 0.52
_exptl_crystal_size_mid 0.08
_exptl_crystal_size_min 0.04
_refine_diff_density_max 0.247
_refine_diff_density_min -0.220
_refine_ls_abs_structure_details 'Flack (1983)'
_refine_ls_abs_structure_Flack 0.11(9)
_refine_ls_extinction_coef 0.0035(5)
_refine_ls_extinction_method SHELXL
_refine_ls_goodness_of_fit_all 1.173
_refine_ls_goodness_of_fit_obs 1.129
_refine_ls_hydrogen_treatment riding
_refine_ls_matrix_type full
_refine_ls_number_parameters 335
_refine_ls_number_reflns 4580
_refine_ls_number_restraints 0
_refine_ls_restrained_S_all 1.228
_refine_ls_restrained_S_obs 1.129
_refine_ls_R_factor_all 0.0631
_refine_ls_R_factor_obs 0.0497
_refine_ls_shift/esd_max 0.003
_refine_ls_shift/esd_mean 0.000
_refine_ls_structure_factor_coef Fsqd
_refine_ls_weighting_details 'w = 1/[\s^2^(Fo^2^)+(0.0216P)^2^ +2.8074P] where P=(Fo^2^+2Fc^2^)/3'
_refine_ls_weighting_scheme calc
_refine_ls_wR_factor_all 0.1198
_refine_ls_wR_factor_obs 0.1033
_reflns_number_observed 4062
_reflns_number_total 4582
_reflns_observed_criterion >2sigma(I)
_cod_data_source_file sx1013.cif
_cod_data_source_block jj01
_cod_depositor_comments
;
The following automatic conversions were performed:
'_symmetry_cell_setting' value 'Orthorhombic' changed to 'orthorhombic'
according to '/home/saulius/struct/CIF-dictionaries/cif_core.dic'
dictionary named 'cif_core.dic' version 2.4.1 from 2010-06-29.

Automatic conversion script
Id: cif_fix_enum 1527 2010-12-29 10:47:43Z saulius 

The following automatic conversions were performed:

'_symmetry_cell_setting' value 'Orthorhombic' changed to
'orthorhombic' according to
/home/saulius/struct/CIF-dictionaries/cif_core.dic dictionary named
'cif_core.dic' version 2.4.1 from 2010-06-29.

Automatic conversion script
Id: cif_fix_values 1715 2011-07-08 13:25:40Z adriana 

The following automatic conversions were performed:

'_exptl_crystal_density_meas' value 'none' was changed to '?' - the
value is perceived as not measured.

Automatic conversion script
Id: cif_fix_values 3008 2015-01-20 13:52:24Z robertas 

The following automatic conversions were performed:

'_refine_ls_weighting_scheme' value 'calc w =
1/[\s^2^(Fo^2^)+(0.0216P)^2^ +2.8074P] where P=(Fo^2^+2Fc^2^)/3' was
changed to 'calc'. New tag '_refine_ls_weighting_details' was
created. The value of the new tag was set to 'w =
1/[\s^2^(Fo^2^)+(0.0216P)^2^ +2.8074P] where P=(Fo^2^+2Fc^2^)/3'.

Automatic conversion script
Id: cif_fix_values 3143 2015-03-26 13:38:13Z robertas 
;
_cod_database_code 2005823

loop_
_symmetry_equiv_pos_as_xyz
'x, y, z'
'-x+1/2, -y, z+1/2'
'-x, y+1/2, -z+1/2'
'x+1/2, -y+1/2, -z'

loop_
_atom_site_aniso_label
_atom_site_aniso_U_11
_atom_site_aniso_U_22
_atom_site_aniso_U_33
_atom_site_aniso_U_12
_atom_site_aniso_U_13
_atom_site_aniso_U_23
Cl1 0.0288(5) 0.0306(4) 0.0317(4) -0.0002(4) 0.0013(4) -0.0041(4)
N1 0.0222(15) 0.038(2) 0.0222(14) 0.0002(14) 0.0015(13) -0.0037(12)
C2 0.020(2) 0.034(2) 0.022(2) -0.0028(15) -0.0001(14) -0.0021(15)
C3 0.021(2) 0.027(2) 0.023(2) -0.0020(15) 0.0005(14) 0.0025(15)
O3 0.0158(13) 0.044(2) 0.056(2) -0.0066(12) 0.0012(12) -0.0181(14)
N4 0.0152(13) 0.0296(15) 0.0246(14) -0.0030(13) -0.0011(12) 0.0005(12)
C5 0.019(2) 0.024(2) 0.028(2) 0.0005(14) 0.0009(15) -0.0006(15)
C6 0.024(2) 0.026(2) 0.019(2) -0.0035(15) 0.0022(13) 0.0060(14)
O6 0.0185(13) 0.0351(15) 0.0272(13) -0.0028(11) 0.0018(9) -0.0005(11)
N7 0.0189(14) 0.028(2) 0.0230(14) -0.0005(12) 0.0017(12) -0.0044(12)
C8 0.025(2) 0.028(2) 0.029(2) -0.003(2) 0.003(2) 0.000(2)
C9 0.027(2) 0.032(2) 0.032(2) -0.002(2) 0.008(2) -0.005(2)
O9 0.043(2) 0.033(2) 0.062(2) -0.0015(14) -0.0086(14) -0.0074(15)
O10 0.0285(14) 0.0311(13) 0.0439(14) 0.0016(12) -0.0028(12) 0.0024(11)
C11 0.043(2) 0.037(2) 0.056(3) 0.011(2) -0.005(2) 0.009(2)
C12 0.037(2) 0.033(2) 0.026(2) 0.005(2) 0.000(2) -0.002(2)
C13 0.029(2) 0.026(2) 0.024(2) 0.006(2) -0.002(2) 0.0020(15)
C14 0.024(2) 0.043(2) 0.029(2) -0.004(2) -0.001(2) 0.005(2)
C15 0.028(2) 0.047(2) 0.027(2) -0.013(2) -0.004(2) 0.000(2)
C16 0.030(2) 0.027(2) 0.021(2) 0.003(2) 0.000(2) 0.0050(14)
C17 0.033(2) 0.043(2) 0.030(2) -0.011(2) 0.003(2) 0.009(2)
C18 0.041(2) 0.038(2) 0.031(2) -0.015(2) -0.002(2) -0.002(2)
O19 0.056(2) 0.0354(14) 0.0170(11) -0.0079(14) 0.0026(12) 0.0048(10)
C20 0.039(2) 0.030(2) 0.020(2) -0.007(2) 0.003(2) 0.0024(14)
C21 0.039(2) 0.041(2) 0.021(2) 0.000(2) -0.001(2) 0.001(2)
C22 0.037(2) 0.053(3) 0.022(2) -0.009(2) -0.003(2) -0.002(2)
C23 0.040(2) 0.036(2) 0.023(2) -0.007(2) 0.005(2) -0.003(2)
C24 0.029(2) 0.041(2) 0.021(2) 0.001(2) 0.0084(14) 0.003(2)
C25 0.031(2) 0.039(2) 0.021(2) -0.008(2) 0.001(2) 0.001(2)
C26 0.036(2) 0.039(2) 0.028(2) -0.001(2) 0.008(2) -0.004(2)
C27 0.023(2) 0.032(2) 0.025(2) 0.000(2) -0.0028(14) -0.001(2)
C28 0.026(2) 0.027(2) 0.022(2) 0.0026(15) -0.0070(14) 0.0044(15)
C29 0.030(2) 0.031(2) 0.025(2) 0.001(2) -0.001(2) 0.0017(14)
C30 0.035(2) 0.042(2) 0.027(2) 0.003(2) 0.002(2) 0.013(2)
C31 0.043(2) 0.052(3) 0.034(2) -0.013(2) -0.010(2) 0.016(2)
C32 0.075(3) 0.032(2) 0.034(2) -0.011(2) -0.007(2) 0.002(2)
C33 0.052(3) 0.036(2) 0.029(2) 0.000(2) 0.009(2) -0.002(2)

loop_
_atom_site_label
_atom_site_occupancy
_atom_site_fract_x
_atom_site_fract_y
_atom_site_fract_z
_atom_site_U_iso_or_equiv
_atom_site_thermal_displace_type
_atom_site_calc_flag
_atom_site_refinement_flags
_atom_site_type_symbol
Cl1 1 0.2196(2) 0.40674(7) 0.98175(2) 0.0304(2) Uani d . Cl
N1 1 -0.2850(6) 0.2731(2) 0.96502(6) 0.0275(6) Uani d . N
H1A 1 -0.2816(6) 0.2172(2) 0.97924(6) 0.041 Uiso d R H
H1B 1 -0.4077(6) 0.3214(2) 0.97132(6) 0.041 Uiso d R H
H1C 1 -0.1269(6) 0.3057(2) 0.96467(6) 0.041 Uiso d R H
C2 1 -0.3479(6) 0.2325(3) 0.93214(8) 0.0252(8) Uani d . C
H2 1 -0.5209(6) 0.1961(3) 0.93255(8) 0.030 Uiso calc R H
C3 1 -0.1403(6) 0.1522(3) 0.92189(8) 0.0238(7) Uani d . C
O3 1 0.0903(4) 0.1741(2) 0.92534(7) 0.0384(7) Uani d . O
N4 1 -0.2220(5) 0.0614(2) 0.90817(6) 0.0231(6) Uani d . N
H4 1 -0.3894(5) 0.0477(2) 0.90738(6) 0.028 Uiso calc R H
C5 1 -0.0395(7) -0.0154(3) 0.89445(8) 0.0238(7) Uani d . C
H5 1 0.1088(7) 0.0258(3) 0.88495(8) 0.029 Uiso calc R H
C6 1 -0.1720(6) -0.0768(3) 0.86709(7) 0.0230(7) Uani d . C
O6 1 -0.4112(4) -0.0794(2) 0.86394(5) 0.0269(6) Uani d . O
N7 1 -0.0047(6) -0.1284(2) 0.84745(6) 0.0235(6) Uani d . N
H7 1 0.1617(6) -0.1143(2) 0.84961(6) 0.028 Uiso calc R H
C8 1 -0.0819(7) -0.2061(3) 0.82281(8) 0.0274(8) Uani d . C
H8 1 -0.2757(7) -0.2096(3) 0.82246(8) 0.033 Uiso calc R H
C9 1 0.0213(7) -0.3177(3) 0.83016(9) 0.0303(8) Uani d . C
O9 1 -0.0830(5) -0.3983(2) 0.82122(7) 0.0462(7) Uani d . O
O10 1 0.2443(5) -0.3156(2) 0.84662(6) 0.0345(6) Uani d . O
C11 1 0.3548(8) -0.4195(3) 0.85507(11) 0.0454(10) Uani d . C
H11A 1 0.5170(8) -0.4088(3) 0.86703(11) 0.068 Uiso calc R H
H11B 1 0.3898(8) -0.4604(3) 0.83525(11) 0.068 Uiso calc R H
H11C 1 0.2318(8) -0.4594(3) 0.86864(11) 0.068 Uiso calc R H
C12 1 -0.3585(8) 0.3297(3) 0.90898(8) 0.0319(9) Uani d . C
H12A 1 -0.5242(8) 0.3683(3) 0.91244(8) 0.038 Uiso calc R H
H12B 1 -0.2157(8) 0.3796(3) 0.91454(8) 0.038 Uiso calc R H
C13 1 -0.3365(7) 0.2997(3) 0.87326(8) 0.0262(8) Uani d . C
C14 1 -0.5049(7) 0.2273(3) 0.85914(9) 0.0322(9) Uani d . C
H14 1 -0.6458(7) 0.1995(3) 0.87140(9) 0.039 Uiso calc R H
C15 1 -0.4710(7) 0.1943(3) 0.82713(8) 0.0340(9) Uani d . C
H15 1 -0.5858(7) 0.1434(3) 0.81770(8) 0.041 Uiso calc R H
C16 1 -0.2676(7) 0.2367(3) 0.80922(8) 0.0261(7) Uani d . C
C17 1 -0.1031(7) 0.3120(3) 0.82264(9) 0.0354(9) Uani d . C
H17 1 0.0330(7) 0.3427(3) 0.81017(9) 0.042 Uiso calc R H
C18 1 -0.1401(8) 0.3421(3) 0.85460(9) 0.0362(9) Uani d . C
H18 1 -0.0263(8) 0.3935(3) 0.86396(9) 0.043 Uiso calc R H
O19 1 -0.2292(6) 0.2095(2) 0.77687(5) 0.0360(6) Uani d . O
C20 1 -0.2665(7) 0.1023(3) 0.76868(7) 0.0298(8) Uani d . C
C21 1 -0.4448(8) 0.0780(3) 0.74445(8) 0.0335(9) Uani d . C
H21 1 -0.5449(8) 0.1331(3) 0.73460(8) 0.040 Uiso calc R H
C22 1 -0.4736(8) -0.0275(3) 0.73499(9) 0.0373(9) Uani d . C
H22 1 -0.5954(8) -0.0454(3) 0.71857(9) 0.045 Uiso calc R H
C23 1 -0.3262(7) -0.1079(3) 0.74923(8) 0.0330(9) Uani d . C
H23 1 -0.3490(7) -0.1802(3) 0.74245(8) 0.040 Uiso calc R H
C24 1 -0.1459(7) -0.0846(3) 0.77320(8) 0.0304(8) Uani d . C
C25 1 -0.1169(7) 0.0224(3) 0.78286(8) 0.0305(9) Uani d . C
H25 1 0.0056(7) 0.0405(3) 0.79919(8) 0.037 Uiso calc R H
C26 1 0.0127(8) -0.1727(3) 0.78853(8) 0.0344(9) Uani d . C
H26A 1 0.1954(8) -0.1486(3) 0.79005(8) 0.041 Uiso calc R H
H26B 1 0.0083(8) -0.2366(3) 0.77422(8) 0.041 Uiso calc R H
C27 1 0.0717(6) -0.0935(3) 0.92045(8) 0.0267(7) Uani d . C
H27A 1 0.2139(6) -0.1358(3) 0.91059(8) 0.032 Uiso calc R H
H27B 1 0.1470(6) -0.0506(3) 0.93833(8) 0.032 Uiso calc R H
C28 1 -0.1262(7) -0.1700(3) 0.93440(8) 0.0250(8) Uani d . C
C29 1 -0.2911(7) -0.1387(3) 0.95920(8) 0.0287(8) Uani d . C
H29 1 -0.2778(7) -0.0682(3) 0.96785(8) 0.034 Uiso calc R H
C30 1 -0.4753(8) -0.2088(3) 0.97158(9) 0.0346(9) Uani d . C
H30 1 -0.5884(8) -0.1855(3) 0.98835(9) 0.042 Uiso calc R H
C31 1 -0.4954(9) -0.3117(3) 0.95977(9) 0.0430(10) Uani d . C
H31 1 -0.6229(9) -0.3593(3) 0.96814(9) 0.052 Uiso calc R H
C32 1 -0.3275(9) -0.3455(3) 0.93550(9) 0.0470(11) Uani d . C
H32 1 -0.3370(9) -0.4170(3) 0.92758(9) 0.056 Uiso calc R H
C33 1 -0.1458(8) -0.2747(3) 0.92280(9) 0.0390(10) Uani d . C
H33 1 -0.0334(8) -0.2980(3) 0.90597(9) 0.047 Uiso calc R H

loop_
_atom_type_symbol
_atom_type_description
_atom_type_scat_dispersion_real
_atom_type_scat_dispersion_imag
_atom_type_scat_source
C C 0.0033 0.0016 'International Tables Vol C Tables 4.2.6.8 and 6.1.1.4'
H H 0.0000 0.0000 'International Tables Vol C Tables 4.2.6.8 and 6.1.1.4'
N N 0.0061 0.0033 'International Tables Vol C Tables 4.2.6.8 and 6.1.1.4'
O O 0.0106 0.0060 'International Tables Vol C Tables 4.2.6.8 and 6.1.1.4'
Cl Cl 0.1484 0.1585 'International Tables Vol C Tables 4.2.6.8 and 6.1.1.4'

loop_
_geom_angle_atom_site_label_1
_geom_angle_atom_site_label_2
_geom_angle_atom_site_label_3
_geom_angle
N1 C2 C3 108.9(3)
N1 C2 C12 107.9(3)
C3 C2 C12 111.5(3)
O3 C3 N4 123.0(3)
O3 C3 C2 120.1(3)
N4 C3 C2 116.9(3)
C3 N4 C5 121.2(3)
N4 C5 C6 109.1(3)
N4 C5 C27 112.3(3)
C6 C5 C27 111.2(3)
O6 C6 N7 124.2(3)
O6 C6 C5 122.4(3)
N7 C6 C5 113.4(3)
C6 N7 C8 124.1(3)
N7 C8 C9 111.8(3)
N7 C8 C26 111.9(3)
C9 C8 C26 108.4(3)
O9 C9 O10 124.1(4)
O9 C9 C8 123.2(3)
O10 C9 C8 112.7(3)
C9 O10 C11 116.2(3)
C13 C12 C2 113.9(3)
C18 C13 C14 118.5(3)
C18 C13 C12 120.1(3)
C14 C13 C12 121.4(3)
C13 C14 C15 120.9(3)
C16 C15 C14 119.2(3)
C17 C16 C15 120.6(3)
C17 C16 O19 117.6(3)
C15 C16 O19 121.8(3)
C16 C17 C18 118.8(3)
C13 C18 C17 122.0(4)
C20 O19 C16 116.6(2)
C25 C20 O19 120.6(3)
C25 C20 C21 120.9(3)
O19 C20 C21 118.4(3)
C22 C21 C20 118.8(4)
C21 C22 C23 120.6(4)
C22 C23 C24 121.2(4)
C23 C24 C25 118.3(4)
C23 C24 C26 120.7(4)
C25 C24 C26 121.0(3)
C20 C25 C24 120.2(3)
C24 C26 C8 114.0(3)
C28 C27 C5 114.1(3)
C29 C28 C33 118.2(3)
C29 C28 C27 121.2(3)
C33 C28 C27 120.6(3)
C28 C29 C30 121.0(3)
C31 C30 C29 120.5(4)
C30 C31 C32 119.4(4)
C31 C32 C33 120.0(4)
C32 C33 C28 120.9(4)

loop_
_geom_bond_atom_site_label_1
_geom_bond_atom_site_label_2
_geom_bond_distance
N1 C2 1.484(4)
C2 C3 1.524(5)
C2 C12 1.542(5)
C3 O3 1.228(4)
C3 N4 1.331(4)
N4 C5 1.456(4)
C5 C6 1.525(5)
C5 C27 1.556(5)
C6 O6 1.240(4)
C6 N7 1.346(4)
N7 C8 1.458(4)
C8 C9 1.518(5)
C8 C26 1.553(5)
C9 O9 1.196(4)
C9 O10 1.335(4)
O10 C11 1.456(5)
C12 C13 1.525(5)
C13 C18 1.377(5)
C13 C14 1.380(5)
C14 C15 1.394(5)
C15 C16 1.387(5)
C16 C17 1.380(5)
C16 O19 1.391(4)
C17 C18 1.384(5)
O19 C20 1.389(4)
C20 C25 1.388(5)
C20 C21 1.391(5)
C21 C22 1.378(5)
C22 C23 1.387(5)
C23 C24 1.388(5)
C24 C25 1.398(5)
C24 C26 1.507(5)
C27 C28 1.510(5)
C28 C29 1.386(5)
C28 C33 1.391(5)
C29 C30 1.386(5)
C30 C31 1.374(6)
C31 C32 1.388(6)
C32 C33 1.388(6)

loop_
_geom_torsion_atom_site_label_1
_geom_torsion_atom_site_label_2
_geom_torsion_atom_site_label_3
_geom_torsion_atom_site_label_4
_geom_torsion
_geom_torsion_publ_flag
N1 C2 C3 O3 -47.2(4) ?
C12 C2 C3 O3 71.7(4) ?
N1 C2 C3 N4 135.4(3) yes
C12 C2 C3 N4 -105.7(3) ?
O3 C3 N4 C5 -3.8(5) ?
C2 C3 N4 C5 173.5(3) ?
C3 N4 C5 C6 -151.7(3) yes
C3 N4 C5 C27 84.4(4) ?
N4 C5 C6 O6 -17.6(4) ?
C27 C5 C6 O6 106.8(4) ?
N4 C5 C6 N7 163.4(3) yes
C27 C5 C6 N7 -72.2(4) ?
O6 C6 N7 C8 -9.2(5) ?
C5 C6 N7 C8 169.8(3) ?
C6 N7 C8 C9 -115.6(3) yes
C6 N7 C8 C26 122.6(3) yes
N7 C8 C9 O9 152.6(4) ?
C26 C8 C9 O9 -83.5(4) ?
N7 C8 C9 O10 -29.5(4) ?
C26 C8 C9 O10 94.3(3) ?
O9 C9 O10 C11 -3.0(5) ?
C8 C9 O10 C11 179.1(3) ?
N1 C2 C12 C13 161.8(3) ?
C3 C2 C12 C13 42.3(4) ?
C2 C12 C13 C18 -121.9(4) ?
C2 C12 C13 C14 55.8(5) ?
C18 C13 C14 C15 2.6(6) ?
C12 C13 C14 C15 -175.1(4) ?
C13 C14 C15 C16 -1.2(6) ?
C14 C15 C16 C17 -1.1(6) ?
C14 C15 C16 O19 -177.8(3) ?
C15 C16 C17 C18 1.9(6) ?
O19 C16 C17 C18 178.8(3) ?
C14 C13 C18 C17 -1.7(6) ?
C12 C13 C18 C17 175.9(4) ?
C16 C17 C18 C13 -0.5(6) ?
C17 C16 O19 C20 142.4(4) ?
C15 C16 O19 C20 -40.8(5) ?
C16 O19 C20 C25 -60.5(5) ?
C16 O19 C20 C21 123.7(3) ?
C25 C20 C21 C22 0.9(5) ?
O19 C20 C21 C22 176.7(3) ?
C20 C21 C22 C23 -0.4(6) ?
C21 C22 C23 C24 -0.2(6) ?
C22 C23 C24 C25 0.3(5) ?
C22 C23 C24 C26 179.9(3) ?
O19 C20 C25 C24 -176.5(3) ?
C21 C20 C25 C24 -0.8(5) ?
C23 C24 C25 C20 0.2(5) ?
C26 C24 C25 C20 -179.4(3) ?
C23 C24 C26 C8 -102.9(4) ?
C25 C24 C26 C8 76.6(4) ?
N7 C8 C26 C24 -76.8(4) ?
C9 C8 C26 C24 159.4(3) ?
N4 C5 C27 C28 67.4(4) ?
C6 C5 C27 C28 -55.3(4) ?
C5 C27 C28 C29 -82.4(4) ?
C5 C27 C28 C33 98.3(4) ?
C33 C28 C29 C30 -1.6(5) ?
C27 C28 C29 C30 179.0(3) ?
C28 C29 C30 C31 1.0(5) ?
C29 C30 C31 C32 0.7(6) ?
C30 C31 C32 C33 -1.6(6) ?
C31 C32 C33 C28 1.0(6) ?
C29 C28 C33 C32 0.7(6) ?
C27 C28 C33 C32 -179.9(3) ?

loop_
_cod_related_entry_id
_cod_related_entry_database
_cod_related_entry_code
1 ChemSpider 21186590
